data_7047313
loop_
_publ_author_name
'Zhang, Guojie'
'Chen, Ya'
'Liao, Longyu'
'Lu, Huanchang'
'Zhang, Zhenqi'
'Ma, Qing'
'Yang, Hongwei'
'Fan, Guijuan'

_publ_section_title
;
 5-Amino-1H-1,2,4-triazole-3-carbohydrazide and its applications in the
 synthesis of energetic salts: a new strategy for constructing the
 nitrogen-rich cation based on the energetic moiety combination.
;
_journal_issue 38
_journal_name_full 'Dalton transactions (Cambridge, England : 2003)'
_journal_page_first 13391
_journal_page_last 13401
_journal_paper_doi 10.1039/c8dt01760c
_journal_volume 47
_journal_year 2018
_chemical_formula_moiety 'C3 H8 N6 O, 2(Cl)'
_chemical_formula_sum 'C6 H19 N16 O15.5'
_chemical_formula_weight 563.37
_space_group_crystal_system triclinic
_space_group_IT_number 2
_space_group_name_Hall '-P 1'
_space_group_name_H-M_alt 'P -1'
_symmetry_space_group_name_Hall '-P 1'
_symmetry_space_group_name_H-M 'P -1'
_atom_sites_solution_hydrogens mixed
_audit_creation_method SHELXL-2017/1
_audit_update_record
;
2018-07-23 deposited with the CCDC.
2018-08-20 downloaded from the CCDC.
;
_cell_angle_alpha 68.1870(10)
_cell_angle_beta 73.4280(10)
_cell_angle_gamma 85.5050(10)
_cell_formula_units_Z 2
_cell_length_a 8.1276(2)
_cell_length_b 11.7571(3)
_cell_length_c 12.4802(3)
_cell_measurement_reflns_used 9952
_cell_measurement_temperature 296(2)
_cell_measurement_theta_max 54.531
_cell_measurement_theta_min 5.232
_cell_volume 1060.68(5)
_computing_cell_refinement 'Bruker SAINT'
_computing_data_collection 'Bruker APEX2'
_computing_data_reduction 'Bruker SAINT'
_computing_molecular_graphics 'Bruker SHELXTL'
_computing_publication_material 'Bruker SHELXTL'
_computing_structure_refinement 'SHELXL-2017/1 (Sheldrick, 2017)'
_computing_structure_solution 'SHELXT 2014/5 (Sheldrick, 2014)'
_diffrn_ambient_temperature 296(2)
_diffrn_measured_fraction_theta_full 0.997
_diffrn_measured_fraction_theta_max 0.997
_diffrn_measurement_device_type 'Bruker APEX-II CCD'
_diffrn_measurement_method '\f and \w scans'
_diffrn_radiation_type MoK\a
_diffrn_radiation_wavelength 0.71073
_diffrn_reflns_av_R_equivalents 0.0750
_diffrn_reflns_av_unetI/netI 0.0361
_diffrn_reflns_Laue_measured_fraction_full 0.997
_diffrn_reflns_Laue_measured_fraction_max 0.997
_diffrn_reflns_limit_h_max 10
_diffrn_reflns_limit_h_min -10
_diffrn_reflns_limit_k_max 15
_diffrn_reflns_limit_k_min -15
_diffrn_reflns_limit_l_max 16
_diffrn_reflns_limit_l_min -16
_diffrn_reflns_number 45515
_diffrn_reflns_point_group_measured_fraction_full 0.997
_diffrn_reflns_point_group_measured_fraction_max 0.997
_diffrn_reflns_theta_full 25.242
_diffrn_reflns_theta_max 27.494
_diffrn_reflns_theta_min 1.829
_exptl_absorpt_coefficient_mu 0.169
_exptl_absorpt_correction_T_max 0.7456
_exptl_absorpt_correction_T_min 0.5980
_exptl_absorpt_correction_type multi-scan
_exptl_absorpt_process_details sadabs
_exptl_crystal_colour colorless
_exptl_crystal_density_diffrn 1.764
_exptl_crystal_description prismatic
_exptl_crystal_F_000 582
_exptl_crystal_size_max 0.200
_exptl_crystal_size_mid 0.160
_exptl_crystal_size_min 0.050
_refine_diff_density_max 0.482
_refine_diff_density_min -0.557
_refine_diff_density_rms 0.057
_refine_ls_extinction_method none
_refine_ls_goodness_of_fit_ref 1.012
_refine_ls_hydrogen_treatment mixed
_refine_ls_matrix_type full
_refine_ls_number_parameters 370
_refine_ls_number_reflns 4859
_refine_ls_number_restraints 18
_refine_ls_restrained_S_all 1.010
_refine_ls_R_factor_all 0.0662
_refine_ls_R_factor_gt 0.0532
_refine_ls_shift/su_max 0.000
_refine_ls_shift/su_mean 0.000
_refine_ls_structure_factor_coef Fsqd
_refine_ls_weighting_details 'w=1/[\s^2^(Fo^2^)+(0.0850P)^2^+0.6571P] where P=(Fo^2^+2Fc^2^)/3'
_refine_ls_weighting_scheme calc
_refine_ls_wR_factor_gt 0.1506
_refine_ls_wR_factor_ref 0.1645
_reflns_Friedel_coverage 0.000
_reflns_number_gt 3901
_reflns_number_total 4859
_reflns_threshold_expression 'I > 2\s(I)'
_cod_data_source_file c8dt01760c2.cif
_cod_data_source_block DN-ATCH
_cod_depositor_comments 'Adding full bibliography for 7047309--7047314.cif.'
_cod_original_formula_sum 'C6 H19 N16 O15.50'
_cod_database_code 7047313
_shelx_shelxl_version_number 2017/1
_shelx_space_group_comment
;
The symmetry employed for this shelxl refinement is uniquely defined
by the following loop, which should always be used as a source of
symmetry information in preference to the above space-group names.
They are only intended as comments.
;
_shelx_estimated_absorpt_t_min 0.967
_shelx_estimated_absorpt_t_max 0.992

loop_
_space_group_symop_operation_xyz
'x, y, z'
'-x, -y, -z'

loop_
_atom_site_label
_atom_site_type_symbol
_atom_site_fract_x
_atom_site_fract_y
_atom_site_fract_z
_atom_site_U_iso_or_equiv
_atom_site_adp_type
_atom_site_occupancy
_atom_site_site_symmetry_order
_atom_site_calc_flag
_atom_site_refinement_flags_posn
_atom_site_refinement_flags_adp
_atom_site_refinement_flags_occupancy
_atom_site_disorder_assembly
_atom_site_disorder_group
N1 N 0.2991(2) -0.01413(15) 0.33221(14) 0.0324(4) Uani 1 1 d . . . . .
H1 H 0.277065 -0.051881 0.290389 0.039 Uiso 1 1 calc R U . . .
N2 N 0.4155(2) 0.12101(16) 0.37628(15) 0.0377(4) Uani 1 1 d . . . . .
N3 N 0.3024(2) 0.04235(16) 0.47626(15) 0.0372(4) Uani 1 1 d . . . . .
H3 H 0.279559 0.045610 0.546695 0.045 Uiso 1 1 calc R U . . .
N4 N 0.1204(3) -0.12827(17) 0.52572(16) 0.0458(5) Uani 1 1 d . . . . .
H4A H 0.084918 -0.137672 0.600416 0.055 Uiso 1 1 calc R U . . .
H4B H 0.082656 -0.176815 0.500195 0.055 Uiso 1 1 calc R U . . .
N5 N 0.6161(2) 0.23040(16) 0.13699(15) 0.0383(4) Uani 1 1 d D . . . .
H5 H 0.621043 0.258777 0.190373 0.046 Uiso 1 1 calc R U . . .
N6 N 0.7172(2) 0.28359(17) 0.01651(15) 0.0420(4) Uani 1 1 d D . . . .
H6A H 0.8142(9) 0.296(3) 0.032(3) 0.050 Uiso 0.5 1 d D U P A 1
H6B H 0.720(6) 0.2259(10) -0.0153(7) 0.050 Uiso 0.5 1 d D U P B 1
H6C H 0.665(3) 0.3554(15) -0.0063(10) 0.050 Uiso 0.5 1 d D U P C 1
H6D H 0.764(3) 0.3587(10) -0.0073(7) 0.050 Uiso 0.5 1 d D U P D 2
H6E H 0.8205(5) 0.2521(8) -0.0044(3) 0.050 Uiso 0.5 1 d D U P E 2
H6F H 0.6662(9) 0.2879(17) -0.0401(9) 0.050 Uiso 0.5 1 d D U P F 2
N7 N 0.6541(2) 0.44010(15) 0.63866(15) 0.0342(4) Uani 1 1 d . . . . .
H7 H 0.674368 0.478303 0.680665 0.041 Uiso 1 1 calc R U . . .
N8 N 0.5435(2) 0.30264(16) 0.59387(15) 0.0368(4) Uani 1 1 d . . . . .
N9 N 0.6517(2) 0.38396(16) 0.49385(15) 0.0374(4) Uani 1 1 d . . . . .
H9 H 0.673026 0.382008 0.422997 0.045 Uiso 1 1 calc R U . . .
N10 N 0.8293(3) 0.55763(17) 0.44516(17) 0.0454(5) Uani 1 1 d . . . . .
H10A H 0.864074 0.568452 0.370104 0.054 Uiso 1 1 calc R U . . .
H10B H 0.865855 0.606118 0.471310 0.054 Uiso 1 1 calc R U . . .
N11 N 0.3500(2) 0.18633(16) 0.83226(15) 0.0352(4) Uani 1 1 d . . . . .
H11 H 0.339413 0.163658 0.776432 0.042 Uiso 1 1 calc R U . . .
N12 N 0.2591(2) 0.12464(16) 0.95359(15) 0.0379(4) Uani 1 1 d . . . . .
H12A H 0.333130 0.097081 0.997453 0.057 Uiso 1 1 calc R U . . .
H12B H 0.198221 0.061813 0.959491 0.057 Uiso 1 1 calc R U . . .
H12C H 0.188720 0.176160 0.980286 0.057 Uiso 1 1 calc R U . . .
N13 N 0.7664(2) 0.45113(16) 0.19746(16) 0.0413(4) Uani 1 1 d . . . . .
N14 N 0.8804(2) 0.20591(17) 0.75947(16) 0.0403(4) Uani 1 1 d . . . . .
N15 N 0.8345(3) 0.63907(19) 0.71538(19) 0.0507(5) Uani 1 1 d . . . . .
N16 N 0.1300(2) 0.98383(15) 0.78048(14) 0.0332(4) Uani 1 1 d . . . . .
O1 O 0.5052(2) 0.08730(14) 0.09376(13) 0.0411(4) Uani 1 1 d . . . . .
O2 O 0.47205(19) 0.31869(14) 0.88225(13) 0.0404(4) Uani 1 1 d . . . . .
O3 O 0.7965(3) 0.46763(16) 0.08997(15) 0.0583(5) Uani 1 1 d D . . . .
O4 O 0.6834(3) 0.35573(16) 0.27550(15) 0.0585(5) Uani 1 1 d . . . . .
O5 O 0.8129(3) 0.52804(16) 0.22871(16) 0.0622(5) Uani 1 1 d . . . . .
O6 O 0.9288(2) 0.22508(18) 0.65090(15) 0.0559(5) Uani 1 1 d . . . . .
O7 O 0.7632(2) 0.12727(18) 0.82394(17) 0.0650(5) Uani 1 1 d . . . . .
O8 O 0.9438(3) 0.2648(2) 0.80145(18) 0.0746(6) Uani 1 1 d . . . . .
O9 O 0.7330(3) 0.5504(2) 0.7774(2) 0.0906(8) Uani 1 1 d . . . . .
O10 O 0.8978(3) 0.6572(2) 0.60878(19) 0.0790(7) Uani 1 1 d . . . . .
O11 O 0.8720(3) 0.7081(2) 0.75946(19) 0.0714(6) Uani 1 1 d . . . . .
O12 O 0.0467(2) 0.92802(16) 0.74604(15) 0.0540(5) Uani 1 1 d . . . . .
O13 O 0.0926(2) 0.97060(15) 0.88909(13) 0.0441(4) Uani 1 1 d . . . . .
O14 O 0.2549(2) 1.05388(14) 0.70709(13) 0.0421(4) Uani 1 1 d . . . . .
C1 C 0.4094(2) 0.08414(18) 0.29171(17) 0.0319(4) Uani 1 1 d . . . . .
C2 C 0.2320(2) -0.04003(18) 0.45081(17) 0.0331(4) Uani 1 1 d . . . . .
C3 C 0.5126(2) 0.13462(18) 0.16497(17) 0.0322(4) Uani 1 1 d . . . . .
C4 C 0.5475(2) 0.33945(17) 0.67920(17) 0.0322(4) Uani 1 1 d . . . . .
C5 C 0.7209(3) 0.46738(18) 0.51960(18) 0.0343(4) Uani 1 1 d . . . . .
C6 C 0.4532(2) 0.28147(17) 0.80748(17) 0.0312(4) Uani 1 1 d . . . . .
O15 O 0.9434(2) 0.70791(15) 0.97296(16) 0.0449(4) Uani 1 1 d . . . . .
H15A H 0.913(4) 0.634(3) 1.017(3) 0.054 Uiso 1 1 d . U . . .
H15B H 0.943(4) 0.706(3) 0.906(3) 0.054 Uiso 1 1 d . U . . .
O16 O 0.500000 0.500000 0.000000 0.1296(17) Uani 1 2 d DS . P . .
H16A H 0.451(2) 0.487(7) 0.0782(17) 0.155 Uiso 0.5 1 d D U P . .
H16B H 0.578(2) 0.506(2) 0.036(3) 0.155 Uiso 0.5 1 d D U P . .

loop_
_atom_site_aniso_label
_atom_site_aniso_U_11
_atom_site_aniso_U_22
_atom_site_aniso_U_33
_atom_site_aniso_U_23
_atom_site_aniso_U_13
_atom_site_aniso_U_12
N1 0.0351(8) 0.0343(8) 0.0289(8) -0.0121(7) -0.0082(6) -0.0057(7)
N2 0.0374(9) 0.0424(9) 0.0332(8) -0.0152(7) -0.0051(7) -0.0095(7)
N3 0.0404(9) 0.0434(10) 0.0286(8) -0.0148(7) -0.0052(7) -0.0111(7)
N4 0.0540(11) 0.0453(10) 0.0345(9) -0.0145(8) -0.0018(8) -0.0175(9)
N5 0.0419(9) 0.0400(9) 0.0312(8) -0.0142(7) -0.0016(7) -0.0142(7)
N6 0.0447(10) 0.0454(10) 0.0311(8) -0.0093(7) -0.0057(7) -0.0145(8)
N7 0.0371(8) 0.0328(8) 0.0350(8) -0.0142(7) -0.0087(7) -0.0069(7)
N8 0.0406(9) 0.0352(9) 0.0346(8) -0.0114(7) -0.0097(7) -0.0079(7)
N9 0.0442(9) 0.0372(9) 0.0309(8) -0.0118(7) -0.0086(7) -0.0091(7)
N10 0.0512(11) 0.0440(10) 0.0388(9) -0.0122(8) -0.0084(8) -0.0176(8)
N11 0.0378(9) 0.0391(9) 0.0319(8) -0.0173(7) -0.0054(7) -0.0106(7)
N12 0.0380(9) 0.0376(9) 0.0378(9) -0.0159(7) -0.0036(7) -0.0117(7)
N13 0.0473(10) 0.0371(9) 0.0401(9) -0.0155(8) -0.0098(8) -0.0031(8)
N14 0.0390(9) 0.0415(10) 0.0419(10) -0.0175(8) -0.0094(7) -0.0027(7)
N15 0.0512(11) 0.0537(12) 0.0556(12) -0.0305(10) -0.0087(9) -0.0149(9)
N16 0.0372(8) 0.0319(8) 0.0337(8) -0.0151(7) -0.0091(7) -0.0048(7)
O1 0.0501(9) 0.0436(8) 0.0317(7) -0.0133(6) -0.0115(6) -0.0119(7)
O2 0.0461(8) 0.0416(8) 0.0388(8) -0.0187(6) -0.0108(6) -0.0119(6)
O3 0.0803(13) 0.0503(10) 0.0405(9) -0.0211(8) -0.0004(8) -0.0147(9)
O4 0.0823(13) 0.0494(10) 0.0393(9) -0.0126(7) -0.0073(8) -0.0276(9)
O5 0.0952(15) 0.0459(10) 0.0543(10) -0.0175(8) -0.0294(10) -0.0193(9)
O6 0.0663(11) 0.0672(11) 0.0416(9) -0.0290(8) -0.0101(8) -0.0114(9)
O7 0.0483(10) 0.0634(12) 0.0623(11) -0.0036(9) -0.0060(9) -0.0135(9)
O8 0.0925(15) 0.0911(15) 0.0582(12) -0.0464(11) -0.0148(11) -0.0250(12)
O9 0.1024(18) 0.0975(17) 0.0704(14) -0.0416(13) 0.0096(12) -0.0588(15)
O10 0.0985(16) 0.0882(15) 0.0560(12) -0.0418(11) 0.0036(11) -0.0451(13)
O11 0.0924(15) 0.0751(13) 0.0642(12) -0.0413(11) -0.0196(11) -0.0246(11)
O12 0.0657(11) 0.0585(10) 0.0477(9) -0.0240(8) -0.0174(8) -0.0240(8)
O13 0.0487(9) 0.0527(9) 0.0327(7) -0.0211(7) -0.0018(6) -0.0168(7)
O14 0.0445(8) 0.0476(9) 0.0344(7) -0.0170(6) -0.0040(6) -0.0143(7)
C1 0.0307(9) 0.0323(9) 0.0319(9) -0.0102(8) -0.0080(7) -0.0041(7)
C2 0.0333(9) 0.0343(10) 0.0317(9) -0.0116(8) -0.0089(7) -0.0021(8)
C3 0.0336(9) 0.0332(9) 0.0294(9) -0.0092(7) -0.0100(7) -0.0031(7)
C4 0.0323(9) 0.0308(9) 0.0348(10) -0.0119(8) -0.0101(8) -0.0037(7)
C5 0.0354(10) 0.0325(10) 0.0363(10) -0.0116(8) -0.0121(8) -0.0021(8)
C6 0.0306(9) 0.0305(9) 0.0344(9) -0.0135(8) -0.0086(7) -0.0025(7)
O15 0.0476(9) 0.0399(8) 0.0417(8) -0.0134(7) -0.0034(7) -0.0091(7)
O16 0.177(5) 0.141(4) 0.107(3) -0.067(3) -0.073(3) 0.037(4)

loop_
_atom_type_symbol
_atom_type_description
_atom_type_scat_dispersion_real
_atom_type_scat_dispersion_imag
_atom_type_scat_source
C C 0.0033 0.0016 'International Tables Vol C Tables 4.2.6.8 and 6.1.1.4'
H H 0.0000 0.0000 'International Tables Vol C Tables 4.2.6.8 and 6.1.1.4'
N N 0.0061 0.0033 'International Tables Vol C Tables 4.2.6.8 and 6.1.1.4'
O O 0.0106 0.0060 'International Tables Vol C Tables 4.2.6.8 and 6.1.1.4'

loop_
_geom_angle_atom_site_label_1
_geom_angle_atom_site_label_2
_geom_angle_atom_site_label_3
_geom_angle
_geom_angle_site_symmetry_1
_geom_angle_site_symmetry_3
C2 N1 C1 106.12(16) . .
C2 N1 H1 126.9 . .
C1 N1 H1 126.9 . .
C1 N2 N3 103.52(16) . .
C2 N3 N2 111.67(16) . .
C2 N3 H3 124.2 . .
N2 N3 H3 124.2 . .
C2 N4 H4A 120.0 . .
C2 N4 H4B 120.0 . .
H4A N4 H4B 120.0 . .
C3 N5 N6 117.77(16) . .
C3 N5 H5 121.1 . .
N6 N5 H5 121.1 . .
C3 N5 H6D 140.0(3) . .
N6 N5 H6D 23.47(8) . .
H5 N5 H6D 98.4 . .
N5 N6 H6A 97(2) . .
N5 N6 H6B 105.1(11) . .
H6A N6 H6B 116(3) . .
N5 N6 H6C 99.8(6) . .
H6A N6 H6C 109(3) . .
H6B N6 H6C 124(3) . .
N5 N6 H6D 117.7(3) . .
N5 N6 H6E 117.8(3) . .
H6D N6 H6E 91.7(14) . .
N5 N6 H6F 115.9(9) . .
H6D N6 H6F 105.19(16) . .
H6E N6 H6F 105.23(16) . .
C5 N7 C4 106.19(16) . .
C5 N7 H7 126.9 . .
C4 N7 H7 126.9 . .
C4 N8 N9 103.74(16) . .
C5 N9 N8 111.78(17) . .
C5 N9 H9 124.1 . .
N8 N9 H9 124.1 . .
C5 N10 H10A 120.0 . .
C5 N10 H10B 120.0 . .
H10A N10 H10B 120.0 . .
C6 N11 N12 117.44(16) . .
C6 N11 H11 121.3 . .
N12 N11 H11 121.3 . .
N11 N12 H12A 109.5 . .
N11 N12 H12B 109.5 . .
H12A N12 H12B 109.5 . .
N11 N12 H12C 109.5 . .
H12A N12 H12C 109.5 . .
H12B N12 H12C 109.5 . .
O5 N13 O3 120.59(19) . .
O5 N13 O4 119.97(19) . .
O3 N13 O4 119.41(18) . .
O8 N14 O6 120.4(2) . .
O8 N14 O7 121.4(2) . .
O6 N14 O7 118.18(19) . .
O10 N15 O11 120.1(2) . .
O10 N15 O9 118.7(2) . .
O11 N15 O9 121.1(2) . .
O12 N16 O13 120.38(17) . .
O12 N16 O14 120.39(17) . .
O13 N16 O14 119.23(16) . .
N2 C1 N1 112.66(17) . .
N2 C1 C3 126.27(18) . .
N1 C1 C3 121.02(17) . .
N4 C2 N3 127.18(19) . .
N4 C2 N1 126.79(18) . .
N3 C2 N1 106.03(17) . .
O1 C3 N5 123.94(18) . .
O1 C3 C1 120.90(18) . .
N5 C3 C1 115.11(17) . .
N8 C4 N7 112.48(17) . .
N8 C4 C6 125.92(17) . .
N7 C4 C6 121.59(17) . .
N10 C5 N9 127.58(19) . .
N10 C5 N7 126.61(19) . .
N9 C5 N7 105.81(17) . .
O2 C6 N11 124.33(18) . .
O2 C6 C4 121.25(17) . .
N11 C6 C4 114.42(16) . .
H15A O15 H15B 99(3) . .
H16A O16 H16B 69.0(18) . .
H16A O16 H16A 180.0 . 2_665
H16B O16 H16A 111.0(18) . 2_665
H16A O16 H16B 111.0(18) . 2_665
H16B O16 H16B 180.0(16) . 2_665
H16A O16 H16B 69.0(18) 2_665 2_665

loop_
_geom_bond_atom_site_label_1
_geom_bond_atom_site_label_2
_geom_bond_distance
_geom_bond_site_symmetry_2
N1 C2 1.346(2) .
N1 C1 1.365(2) .
N1 H1 0.8600 .
N2 C1 1.295(3) .
N2 N3 1.370(2) .
N3 C2 1.336(2) .
N3 H3 0.8600 .
N4 C2 1.310(3) .
N4 H4A 0.8600 .
N4 H4B 0.8600 .
N5 C3 1.336(2) .
N5 N6 1.416(2) .
N5 H5 0.8600 .
N6 H6A 0.8999(10) .
N6 H6B 0.8999(10) .
N6 H6C 0.9003(10) .
N6 H6D 0.8999(10) .
N6 H6E 0.8997(10) .
N6 H6F 0.9003(10) .
N7 C5 1.349(3) .
N7 C4 1.368(2) .
N7 H7 0.8600 .
N8 C4 1.299(3) .
N8 N9 1.365(2) .
N9 C5 1.343(3) .
N9 H9 0.8600 .
N10 C5 1.309(3) .
N10 H10A 0.8600 .
N10 H10B 0.8600 .
N11 C6 1.339(2) .
N11 N12 1.412(2) .
N11 H11 0.8600 .
N12 H12A 0.8900 .
N12 H12B 0.8900 .
N12 H12C 0.8900 .
N13 O5 1.230(2) .
N13 O3 1.235(2) .
N13 O4 1.262(2) .
N14 O8 1.225(2) .
N14 O6 1.235(2) .
N14 O7 1.248(2) .
N15 O10 1.223(3) .
N15 O11 1.233(2) .
N15 O9 1.240(3) .
N16 O12 1.232(2) .
N16 O13 1.253(2) .
N16 O14 1.260(2) .
O1 C3 1.227(2) .
O2 C6 1.217(2) .
C1 C3 1.477(3) .
C4 C6 1.479(3) .
O15 H15A 0.85(3) .
O15 H15B 0.84(3) .
O16 H16A 0.9002(10) .
O16 H16B 0.9002(10) .
O16 H16A 0.9002(11) 2_665
O16 H16B 0.9003(10) 2_665

loop_
_geom_torsion_atom_site_label_1
_geom_torsion_atom_site_label_2
_geom_torsion_atom_site_label_3
_geom_torsion_atom_site_label_4
_geom_torsion
C1 N2 N3 C2 0.5(2)
C4 N8 N9 C5 0.7(2)
N3 N2 C1 N1 -0.3(2)
N3 N2 C1 C3 -177.45(18)
C2 N1 C1 N2 0.0(2)
C2 N1 C1 C3 177.34(17)
N2 N3 C2 N4 179.5(2)
N2 N3 C2 N1 -0.5(2)
C1 N1 C2 N4 -179.6(2)
C1 N1 C2 N3 0.3(2)
N6 N5 C3 O1 3.0(3)
N6 N5 C3 C1 -179.42(17)
N2 C1 C3 O1 175.0(2)
N1 C1 C3 O1 -2.0(3)
N2 C1 C3 N5 -2.7(3)
N1 C1 C3 N5 -179.68(17)
N9 N8 C4 N7 -0.4(2)
N9 N8 C4 C6 -179.25(18)
C5 N7 C4 N8 -0.1(2)
C5 N7 C4 C6 178.87(17)
N8 N9 C5 N10 179.9(2)
N8 N9 C5 N7 -0.7(2)
C4 N7 C5 N10 179.8(2)
C4 N7 C5 N9 0.5(2)
N12 N11 C6 O2 -0.8(3)
N12 N11 C6 C4 178.46(16)
N8 C4 C6 O2 176.03(19)
N7 C4 C6 O2 -2.8(3)
N8 C4 C6 N11 -3.3(3)
N7 C4 C6 N11 177.93(17)
